data_7015210
loop_
_publ_author_name
'Singh, Neetu'
'Bhattacharya, Subrato'

_publ_section_title
;
 Synthesis and structural studies of an electron deficient hexatitanium
 cluster dication stabilized by novel tritin anions.
;
_journal_issue 12
_journal_name_full 'Dalton transactions (Cambridge, England : 2003)'
_journal_page_first 2707
_journal_page_last 2710
_journal_paper_doi 10.1039/c0dt01353f
_journal_volume 40
_journal_year 2011
_chemical_formula_sum 'C54 H90 Cl2 O8 S12 Sn6 Ti6'
_chemical_formula_weight 2322.42
_chemical_name_systematic
;
?
;
_space_group_IT_number 61
_symmetry_cell_setting orthorhombic
_symmetry_space_group_name_Hall '-P 2ac 2ab'
_symmetry_space_group_name_H-M 'P b c a'
_atom_sites_solution_hydrogens geom
_atom_sites_solution_primary direct
_atom_sites_solution_secondary difmap
_audit_creation_method SHELXL-97
_cell_angle_alpha 90.00
_cell_angle_beta 90.00
_cell_angle_gamma 90.00
_cell_formula_units_Z 4
_cell_length_a 19.115(3)
_cell_length_b 19.488(3)
_cell_length_c 21.356(2)
_cell_measurement_reflns_used 898
_cell_measurement_temperature 120(2)
_cell_measurement_theta_max 28.541
_cell_measurement_theta_min 2.156
_cell_volume 7955.4(19)
_computing_cell_refinement 'CrysAlis-Pro oxford diffraction Ltd'
_computing_data_collection 'CrysAlis-Pro oxford diffraction Ltd'
_computing_data_reduction 'CrysAlis-Pro oxford diffraction Ltd'
_computing_structure_refinement 'SHELXL-97 (Sheldrick, 1997)'
_computing_structure_solution 'SHELXS-97 (Sheldrick, 1990)'
_diffrn_ambient_temperature 120(2)
_diffrn_measured_fraction_theta_full 0.997
_diffrn_measured_fraction_theta_max 0.948
_diffrn_measurement_device_type 'Xcalibur, Eos'
_diffrn_measurement_method '\w scans'
_diffrn_radiation_monochromator graphite
_diffrn_radiation_source 'fine-focus sealed tube'
_diffrn_radiation_type MoK\a
_diffrn_radiation_wavelength 0.71073
_diffrn_reflns_av_R_equivalents 0.1675
_diffrn_reflns_av_sigmaI/netI 0.1049
_diffrn_reflns_limit_h_max 28
_diffrn_reflns_limit_h_min -27
_diffrn_reflns_limit_k_max 29
_diffrn_reflns_limit_k_min -29
_diffrn_reflns_limit_l_max 32
_diffrn_reflns_limit_l_min -31
_diffrn_reflns_number 126469
_diffrn_reflns_theta_full 25.00
_diffrn_reflns_theta_max 32.83
_diffrn_reflns_theta_min 2.09
_exptl_absorpt_coefficient_mu 2.841
_exptl_absorpt_correction_T_max 0.8907
_exptl_absorpt_correction_T_min 0.4821
_exptl_absorpt_correction_type multi-scan
_exptl_crystal_colour yellow
_exptl_crystal_density_diffrn 1.939
_exptl_crystal_density_method 'not measured'
_exptl_crystal_description prism
_exptl_crystal_F_000 4544
_exptl_crystal_size_max 0.20
_exptl_crystal_size_mid 0.18
_exptl_crystal_size_min 0.10
_refine_diff_density_max 3.365
_refine_diff_density_min -2.019
_refine_diff_density_rms 0.405
_refine_ls_extinction_method none
_refine_ls_goodness_of_fit_ref 1.157
_refine_ls_hydrogen_treatment riding-model
_refine_ls_matrix_type full
_refine_ls_number_parameters 280
_refine_ls_number_reflns 14022
_refine_ls_number_restraints 3
_refine_ls_restrained_S_all 1.157
_refine_ls_R_factor_all 0.1387
_refine_ls_R_factor_gt 0.0836
_refine_ls_shift/su_max 0.000
_refine_ls_shift/su_mean 0.000
_refine_ls_structure_factor_coef Fsqd
_refine_ls_weighting_details 'calc w=1/[\s^2^(Fo^2^)+(0.1836P)^2^+136.5626P] where P=(Fo^2^+2Fc^2^)/3'
_refine_ls_weighting_scheme calc
_refine_ls_wR_factor_gt 0.1605
_refine_ls_wR_factor_ref 0.1940
_reflns_number_gt 8171
_reflns_number_total 14022
_reflns_threshold_expression >2sigma(I)
_cod_data_source_file c0dt01353f.txt
_cod_data_source_block shelxl
_cod_original_cell_volume 7955.1(19)
_cod_original_sg_symbol_H-M Pbca
_cod_database_code 7015210

loop_
_symmetry_equiv_pos_as_xyz
'x, y, z'
'-x+1/2, -y, z+1/2'
'x+1/2, -y+1/2, -z'
'-x, y+1/2, -z+1/2'
'-x, -y, -z'
'x-1/2, y, -z-1/2'
'-x-1/2, y-1/2, z'
'x, -y-1/2, z-1/2'

loop_
_atom_site_label
_atom_site_type_symbol
_atom_site_fract_x
_atom_site_fract_y
_atom_site_fract_z
_atom_site_U_iso_or_equiv
_atom_site_adp_type
_atom_site_occupancy
_atom_site_symmetry_multiplicity
_atom_site_calc_flag
_atom_site_refinement_flags
_atom_site_disorder_assembly
_atom_site_disorder_group
Sn01 Sn 0.29539(11) 0.15005(10) 0.72035(8) 0.0352(5) Uani 1 1 d . . .
Sn02 Sn 0.29138(9) 0.28036(9) 0.84643(8) 0.0266(4) Uani 1 1 d . . .
Sn03 Sn 0.15079(10) 0.28040(10) 0.72524(9) 0.0341(5) Uani 1 1 d . . .
Ti01 Ti 0.5028(2) 0.9937(2) 0.90098(19) 0.0255(10) Uani 1 1 d . . .
Ti03 Ti 0.6104(2) 0.9926(2) 1.0027(2) 0.0245(9) Uani 1 1 d . . .
Ti02 Ti 0.5078(2) 1.1090(2) 0.9946(2) 0.0241(9) Uani 1 1 d . . .
S03 S 0.2753(3) 0.2663(3) 0.9598(3) 0.0300(15) Uani 1 1 d . . .
H03 H 0.2348 0.3087 0.9786 0.045 Uiso 1 1 calc R . .
S06 S 0.1769(5) 0.1666(4) 0.6914(4) 0.046(2) Uani 1 1 d . . .
S02 S 0.3201(4) 0.1631(4) 0.8292(4) 0.0359(16) Uani 1 1 d . . .
S01 S 0.2832(4) 0.0262(4) 0.7238(5) 0.051(2) Uani 1 1 d . . .
H01 H 0.2467 0.0076 0.6813 0.076 Uiso 1 1 calc R . .
S04 S 0.1702(3) 0.3064(4) 0.8337(4) 0.0392(18) Uani 1 1 d . . .
S05 S 0.0272(4) 0.2586(5) 0.7370(4) 0.053(2) Uani 1 1 d . . .
H05 H 0.0056 0.2888 0.7819 0.079 Uiso 1 1 calc R . .
O03 O 0.5699(8) 1.0544(8) 0.9383(7) 0.0238(18) Uani 1 1 d . . .
C26 C 0.7130(16) 0.9308(17) 1.0140(14) 0.046(4) Uani 1 1 d . . .
H015 H 0.7102 0.8845 1.0241 0.055 Uiso 1 1 calc R . .
O04 O 0.5620(8) 0.9271(8) 0.9454(7) 0.0238(18) Uani 1 1 d . . .
O01 O 0.4324(8) 0.9376(8) 0.9454(7) 0.0238(18) Uani 1 1 d . . .
O02 O 0.4407(8) 1.0639(8) 0.9379(7) 0.0238(18) Uani 1 1 d . . .
C24 C 0.7198(16) 1.0413(17) 1.0223(17) 0.051(4) Uani 1 1 d . . .
H020 H 0.7244 1.0853 1.0385 0.062 Uiso 1 1 calc R . .
C02 C 0.4198(17) 0.1020(16) 0.6357(13) 0.053(4) Uani 1 1 d D . .
H02A H 0.3913 0.0609 0.6324 0.063 Uiso 1 1 calc R . .
H02B H 0.4499 0.0970 0.6720 0.063 Uiso 1 1 calc R . .
C01 C 0.3727(18) 0.1635(16) 0.6447(13) 0.053(4) Uani 1 1 d D . .
H02C H 0.3481 0.1725 0.6059 0.063 Uiso 1 1 calc R . .
H02D H 0.4013 0.2033 0.6540 0.063 Uiso 1 1 calc R . .
C21 C 0.5700(19) 1.2106(19) 1.0111(14) 0.055(3) Uani 1 1 d . . .
H023 H 0.6146 1.2110 1.0286 0.065 Uiso 1 1 calc R . .
C17 C 0.569(2) 0.9977(19) 0.8081(14) 0.055(3) Uani 1 1 d . . .
H024 H 0.6166 1.0068 0.8075 0.065 Uiso 1 1 calc R . .
C16 C 0.5211(17) 1.0432(17) 0.8053(16) 0.051(4) Uani 1 1 d . . .
H026 H 0.5289 1.0903 0.8063 0.062 Uiso 1 1 calc R . .
C06 C 0.3449(18) 0.4302(14) 0.8411(14) 0.053(4) Uani 1 1 d D . .
H02E H 0.3242 0.4344 0.7999 0.063 Uiso 1 1 calc R . .
H02F H 0.3088 0.4394 0.8719 0.063 Uiso 1 1 calc R . .
C19 C 0.4578(18) 1.2161(16) 1.0044(16) 0.051(4) Uani 1 1 d . . .
H030 H 0.4104 1.2193 1.0139 0.062 Uiso 1 1 calc R . .
C27 C 0.7153(18) 0.9573(19) 0.9528(15) 0.055(3) Uani 1 1 d . . .
H032 H 0.7159 0.9314 0.9162 0.065 Uiso 1 1 calc R . .
C25 C 0.7155(18) 0.9847(19) 1.0577(15) 0.055(3) Uani 1 1 d . . .
H036 H 0.7144 0.9817 1.1012 0.065 Uiso 1 1 calc R . .
C08 C 0.3777(19) 0.5567(16) 0.8403(15) 0.063(11) Uani 1 1 d D . .
H04A H 0.4171 0.5869 0.8449 0.095 Uiso 1 1 calc R . .
H04B H 0.3434 0.5672 0.8717 0.095 Uiso 1 1 calc R . .
H04C H 0.3575 0.5627 0.7995 0.095 Uiso 1 1 calc R . .
C23 C 0.7165(16) 1.0262(16) 0.9560(15) 0.046(4) Uani 1 1 d . . .
H042 H 0.7155 1.0573 0.9230 0.055 Uiso 1 1 calc R . .
Cl01 Cl 0.3015(4) 0.2999(4) 0.7174(4) 0.048(2) Uani 1 1 d . . .
C05 C 0.3720(13) 0.3572(13) 0.8500(15) 0.043(7) Uani 1 1 d D . .
H04D H 0.3956 0.3542 0.8901 0.052 Uiso 1 1 calc R . .
H04E H 0.4062 0.3475 0.8176 0.052 Uiso 1 1 calc R . .
C15 C 0.4557(19) 1.0125(19) 0.8006(14) 0.055(3) Uani 1 1 d . . .
H047 H 0.4123 1.0327 0.7937 0.065 Uiso 1 1 calc R . .
C18 C 0.4842(18) 1.2130(19) 0.9453(14) 0.055(3) Uani 1 1 d . . .
H048 H 0.4579 1.2148 0.9087 0.065 Uiso 1 1 calc R . .
C07 C 0.4019(18) 0.4822(14) 0.8479(14) 0.053(4) Uani 1 1 d D . .
H05A H 0.4377 0.4727 0.8169 0.063 Uiso 1 1 calc R . .
H05B H 0.4231 0.4770 0.8889 0.063 Uiso 1 1 calc R . .
C09 C 0.1554(18) 0.3559(14) 0.653(2) 0.065(8) Uani 1 1 d . . .
H00A H 0.1798 0.3958 0.6691 0.078 Uiso 1 1 calc R . .
H00B H 0.1829 0.3377 0.6187 0.078 Uiso 1 1 calc R . .
C20 C 0.5090(16) 1.2140(16) 1.0469(15) 0.046(4) Uani 1 1 d . . .
H002 H 0.5050 1.2147 1.0903 0.055 Uiso 1 1 calc R . .
C22 C 0.5584(17) 1.2067(15) 0.9482(17) 0.051(4) Uani 1 1 d . . .
H003 H 0.5904 1.2014 0.9157 0.062 Uiso 1 1 calc R . .
C10 C 0.0861(18) 0.3785(15) 0.628(2) 0.065(8) Uani 1 1 d . . .
H00C H 0.0583 0.3387 0.6168 0.078 Uiso 1 1 calc R . .
H00D H 0.0610 0.4041 0.6597 0.078 Uiso 1 1 calc R . .
C13 C 0.5401(18) 0.934(2) 0.8122(14) 0.055(3) Uani 1 1 d . . .
H005 H 0.5638 0.8925 0.8164 0.065 Uiso 1 1 calc R . .
C03 C 0.462(2) 0.1087(19) 0.5805(17) 0.065(10) Uani 1 1 d . . .
H00E H 0.4978 0.0733 0.5806 0.078 Uiso 1 1 calc R . .
H00F H 0.4856 0.1529 0.5813 0.078 Uiso 1 1 calc R . .
C14 C 0.4728(19) 0.943(2) 0.8090(14) 0.055(3) Uani 1 1 d . . .
H007 H 0.4401 0.9073 0.8119 0.065 Uiso 1 1 calc R . .
C11 C 0.0962(17) 0.422(2) 0.5723(18) 0.066(12) Uani 1 1 d . . .
H00G H 0.1347 0.4529 0.5808 0.079 Uiso 1 1 calc R . .
H00H H 0.0545 0.4495 0.5668 0.079 Uiso 1 1 calc R . .
C12 C 0.111(2) 0.3856(18) 0.5111(19) 0.078(13) Uani 1 1 d . . .
H00I H 0.1168 0.4190 0.4785 0.117 Uiso 1 1 calc R . .
H00J H 0.0728 0.3558 0.5010 0.117 Uiso 1 1 calc R . .
H00K H 0.1532 0.3591 0.5151 0.117 Uiso 1 1 calc R . .
C04 C 0.4185(18) 0.1029(18) 0.5192(13) 0.053(4) Uani 1 1 d . . .
H01A H 0.4491 0.1061 0.4837 0.079 Uiso 1 1 calc R . .
H01B H 0.3848 0.1394 0.5177 0.079 Uiso 1 1 calc R . .
H01C H 0.3946 0.0595 0.5184 0.079 Uiso 1 1 calc R . .

loop_
_atom_site_aniso_label
_atom_site_aniso_U_11
_atom_site_aniso_U_22
_atom_site_aniso_U_33
_atom_site_aniso_U_23
_atom_site_aniso_U_13
_atom_site_aniso_U_12
Sn01 0.0441(11) 0.0334(10) 0.0280(9) -0.0162(8) 0.0020(9) 0.0059(9)
Sn02 0.0255(8) 0.0267(9) 0.0276(8) -0.0070(7) -0.0041(7) 0.0101(8)
Sn03 0.0398(11) 0.0301(10) 0.0325(9) -0.0008(9) -0.0108(8) 0.0029(9)
Ti01 0.031(2) 0.024(2) 0.0206(19) -0.0025(18) -0.0044(18) -0.0031(19)
Ti03 0.024(2) 0.026(2) 0.024(2) 0.0055(19) -0.0061(17) -0.0036(18)
Ti02 0.029(2) 0.018(2) 0.026(2) 0.0009(18) -0.0009(18) -0.0010(18)
S03 0.033(4) 0.019(3) 0.038(4) -0.007(3) -0.006(3) 0.007(2)
S06 0.062(5) 0.033(4) 0.042(4) 0.005(3) -0.025(4) -0.017(4)
S02 0.019(3) 0.031(4) 0.057(5) -0.008(3) -0.003(3) -0.002(3)
S01 0.042(5) 0.026(4) 0.085(6) -0.023(4) -0.003(4) 0.003(3)
S04 0.013(3) 0.043(4) 0.061(5) -0.028(4) -0.004(3) 0.005(3)
S05 0.028(4) 0.062(6) 0.069(6) 0.001(5) -0.012(4) 0.003(4)
O03 0.018(4) 0.023(5) 0.030(4) -0.003(4) -0.009(4) 0.002(4)
C26 0.053(11) 0.042(10) 0.043(10) 0.008(8) 0.013(8) 0.004(9)
O04 0.018(4) 0.023(5) 0.030(4) -0.003(4) -0.009(4) 0.002(4)
O01 0.018(4) 0.023(5) 0.030(4) -0.003(4) -0.009(4) 0.002(4)
O02 0.018(4) 0.023(5) 0.030(4) -0.003(4) -0.009(4) 0.002(4)
C24 0.048(10) 0.035(9) 0.071(11) 0.016(8) 0.004(8) -0.003(7)
C02 0.074(11) 0.061(10) 0.023(6) -0.001(7) -0.004(7) -0.007(8)
C01 0.074(11) 0.061(10) 0.023(6) -0.001(7) -0.004(7) -0.007(8)
C21 0.059(8) 0.072(9) 0.033(5) -0.002(6) -0.006(5) 0.003(7)
C17 0.059(8) 0.072(9) 0.033(5) -0.002(6) -0.006(5) 0.003(7)
C16 0.048(10) 0.035(9) 0.071(11) 0.016(8) 0.004(8) -0.003(7)
C06 0.074(11) 0.061(10) 0.023(6) -0.001(7) -0.004(7) -0.007(8)
C19 0.048(10) 0.035(9) 0.071(11) 0.016(8) 0.004(8) -0.003(7)
C27 0.059(8) 0.072(9) 0.033(5) -0.002(6) -0.006(5) 0.003(7)
C25 0.059(8) 0.072(9) 0.033(5) -0.002(6) -0.006(5) 0.003(7)
C08 0.07(2) 0.08(3) 0.039(17) -0.026(18) 0.001(16) 0.05(2)
C23 0.053(11) 0.042(10) 0.043(10) 0.008(8) 0.013(8) 0.004(9)
Cl01 0.039(4) 0.045(4) 0.060(5) -0.039(4) -0.006(3) -0.012(3)
C05 0.015(12) 0.06(2) 0.055(18) -0.016(16) -0.002(12) -0.013(12)
C15 0.059(8) 0.072(9) 0.033(5) -0.002(6) -0.006(5) 0.003(7)
C18 0.059(8) 0.072(9) 0.033(5) -0.002(6) -0.006(5) 0.003(7)
C07 0.074(11) 0.061(10) 0.023(6) -0.001(7) -0.004(7) -0.007(8)
C09 0.059(16) 0.017(10) 0.12(2) 0.016(13) -0.045(16) 0.001(10)
C20 0.053(11) 0.042(10) 0.043(10) 0.008(8) 0.013(8) 0.004(9)
C22 0.048(10) 0.035(9) 0.071(11) 0.016(8) 0.004(8) -0.003(7)
C10 0.059(16) 0.017(10) 0.12(2) 0.016(13) -0.045(16) 0.001(10)
C13 0.059(8) 0.072(9) 0.033(5) -0.002(6) -0.006(5) 0.003(7)
C03 0.06(2) 0.05(2) 0.08(3) 0.01(2) 0.01(2) -0.014(19)
C14 0.059(8) 0.072(9) 0.033(5) -0.002(6) -0.006(5) 0.003(7)
C11 0.037(19) 0.08(3) 0.08(3) 0.03(2) -0.029(18) -0.025(18)
C12 0.13(4) 0.027(19) 0.08(3) 0.000(19) -0.03(3) -0.02(2)
C04 0.074(11) 0.061(10) 0.023(6) -0.001(7) -0.004(7) -0.007(8)

loop_
_atom_type_symbol
_atom_type_description
_atom_type_scat_dispersion_real
_atom_type_scat_dispersion_imag
_atom_type_scat_source
C C 0.0033 0.0016 'International Tables Vol C Tables 4.2.6.8 and 6.1.1.4'
H H 0.0000 0.0000 'International Tables Vol C Tables 4.2.6.8 and 6.1.1.4'
O O 0.0106 0.0060 'International Tables Vol C Tables 4.2.6.8 and 6.1.1.4'
S S 0.1246 0.1234 'International Tables Vol C Tables 4.2.6.8 and 6.1.1.4'
Cl Cl 0.1484 0.1585 'International Tables Vol C Tables 4.2.6.8 and 6.1.1.4'
Ti Ti 0.2776 0.4457 'International Tables Vol C Tables 4.2.6.8 and 6.1.1.4'
Sn Sn -0.6537 1.4246 'International Tables Vol C Tables 4.2.6.8 and 6.1.1.4'

loop_
_geom_angle_atom_site_label_1
_geom_angle_atom_site_label_2
_geom_angle_atom_site_label_3
_geom_angle
_geom_angle_site_symmetry_1
_geom_angle_site_symmetry_3
_geom_angle_publ_flag
C01 Sn01 S06 115.7(8) . . ?
C01 Sn01 S02 124.7(9) . . ?
S06 Sn01 S02 115.4(3) . . ?
C01 Sn01 S01 101.8(8) . . ?
S06 Sn01 S01 92.9(3) . . ?
S02 Sn01 S01 95.5(3) . . ?
C05 Sn02 S02 120.6(7) . . ?
C05 Sn02 S04 123.4(7) . . ?
S02 Sn02 S04 114.2(2) . . ?
C05 Sn02 S03 97.6(9) . . ?
S02 Sn02 S03 94.3(2) . . ?
S04 Sn02 S03 90.9(3) . . ?
C05 Sn02 Cl01 83.7(9) . . ?
S02 Sn02 Cl01 87.8(2) . . ?
S04 Sn02 Cl01 85.7(3) . . ?
S03 Sn02 Cl01 176.5(2) . . ?
C09 Sn03 S06 114.4(11) . . ?
C09 Sn03 S04 123.1(10) . . ?
S06 Sn03 S04 117.2(3) . . ?
C09 Sn03 S05 103.7(9) . . ?
S06 Sn03 S05 94.1(3) . . ?
S04 Sn03 S05 95.1(3) . . ?
O03 Ti01 O04 79.8(7) . . ?
O03 Ti01 O02 79.0(7) . . ?
O04 Ti01 O02 127.6(7) . . ?
O03 Ti01 O01 126.7(7) . . ?
O04 Ti01 O01 78.2(7) . . ?
O02 Ti01 O01 77.4(7) . . ?
O03 Ti01 C14 142.9(11) . . ?
O04 Ti01 C14 105.8(10) . . ?
O02 Ti01 C14 119.7(10) . . ?
O01 Ti01 C14 90.0(11) . . ?
O03 Ti01 C16 90.5(10) . . ?
O04 Ti01 C16 128.5(10) . . ?
O02 Ti01 C16 99.0(10) . . ?
O01 Ti01 C16 140.0(10) . . ?
C14 Ti01 C16 56.8(13) . . ?
O03 Ti01 C13 116.2(10) . . ?
O04 Ti01 C13 83.5(10) . . ?
O02 Ti01 C13 148.5(10) . . ?
O01 Ti01 C13 108.7(10) . . ?
C14 Ti01 C13 32.7(11) . . ?
C16 Ti01 C13 55.9(12) . . ?
O03 Ti01 C17 88.3(10) . . ?
O04 Ti01 C17 96.9(10) . . ?
O02 Ti01 C17 129.5(10) . . ?
O01 Ti01 C17 142.0(10) . . ?
C14 Ti01 C17 54.7(13) . . ?
C16 Ti01 C17 31.9(11) . . ?
C13 Ti01 C17 33.8(12) . . ?
O03 Ti01 C15 122.5(10) . . ?
O04 Ti01 C15 139.7(10) . . ?
O02 Ti01 C15 91.5(10) . . ?
O01 Ti01 C15 105.2(10) . . ?
C14 Ti01 C15 35.5(12) . . ?
C16 Ti01 C15 34.8(12) . . ?
C13 Ti01 C15 57.0(12) . . ?
C17 Ti01 C15 55.4(12) . . ?
O03 Ti01 Ti03 40.8(5) . . ?
O04 Ti01 Ti03 41.3(5) . . ?
O02 Ti01 Ti03 97.4(5) . . ?
O01 Ti01 Ti03 96.7(5) . . ?
C14 Ti01 Ti03 142.8(9) . . ?
C16 Ti01 Ti03 123.2(9) . . ?
C13 Ti01 Ti03 112.1(9) . . ?
C17 Ti01 Ti03 104.1(9) . . ?
C15 Ti01 Ti03 157.7(9) . . ?
O03 Ti01 Ti03 98.2(5) . 5_677 ?
O04 Ti01 Ti03 98.3(5) . 5_677 ?
O02 Ti01 Ti03 39.7(5) . 5_677 ?
O01 Ti01 Ti03 39.5(5) . 5_677 ?
C14 Ti01 Ti03 116.7(9) . 5_677 ?
C16 Ti01 Ti03 133.3(9) . 5_677 ?
C13 Ti01 Ti03 145.2(9) . 5_677 ?
C17 Ti01 Ti03 164.3(9) . 5_677 ?
C15 Ti01 Ti03 109.5(9) . 5_677 ?
Ti03 Ti01 Ti03 89.94(16) . 5_677 ?
O03 Ti01 Ti02 98.5(5) . 5_677 ?
O04 Ti01 Ti02 40.6(5) . 5_677 ?
O02 Ti01 Ti02 97.2(5) . 5_677 ?
O01 Ti01 Ti02 39.6(4) . 5_677 ?
C14 Ti01 Ti02 109.4(10) . 5_677 ?
C16 Ti01 Ti02 162.8(9) . 5_677 ?
C13 Ti01 Ti02 106.9(9) . 5_677 ?
C17 Ti01 Ti02 133.2(9) . 5_677 ?
C15 Ti01 Ti02 139.0(9) . 5_677 ?
Ti03 Ti01 Ti02 60.17(15) . 5_677 ?
Ti03 Ti01 Ti02 60.08(15) 5_677 5_677 ?
O01 Ti03 O02 79.1(7) 5_677 5_677 ?
O01 Ti03 O03 78.8(7) 5_677 . ?
O02 Ti03 O03 126.8(7) 5_677 . ?
O01 Ti03 O04 127.2(7) 5_677 . ?
O02 Ti03 O04 78.8(7) 5_677 . ?
O03 Ti03 O04 77.4(7) . . ?
O01 Ti03 C26 131.6(9) 5_677 . ?
O02 Ti03 C26 93.6(9) 5_677 . ?
O03 Ti03 C26 135.9(9) . . ?
O04 Ti03 C26 97.1(10) . . ?
O01 Ti03 C25 97.1(10) 5_677 . ?
O02 Ti03 C25 93.9(10) 5_677 . ?
O03 Ti03 C25 136.5(10) . . ?
O04 Ti03 C25 131.7(10) . . ?
C26 Ti03 C25 35.2(11) . . ?
O01 Ti03 C24 89.5(10) 5_677 . ?
O02 Ti03 C24 124.4(10) 5_677 . ?
O03 Ti03 C24 103.1(9) . . ?
O04 Ti03 C24 141.7(10) . . ?
C26 Ti03 C24 55.5(11) . . ?
C25 Ti03 C24 33.4(11) . . ?
O01 Ti03 C23 114.4(9) 5_677 . ?
O02 Ti03 C23 150.2(9) 5_677 . ?
O03 Ti03 C23 82.7(9) . . ?
O04 Ti03 C23 108.5(9) . . ?
C26 Ti03 C23 57.2(11) . . ?
C25 Ti03 C23 59.3(11) . . ?
C24 Ti03 C23 35.9(11) . . ?
O01 Ti03 C27 145.0(10) 5_677 . ?
O02 Ti03 C27 123.6(10) 5_677 . ?
O03 Ti03 C27 101.2(9) . . ?
O04 Ti03 C27 86.0(10) . . ?
C26 Ti03 C27 34.9(10) . . ?
C25 Ti03 C27 58.6(11) . . ?
C24 Ti03 C27 56.0(12) . . ?
C23 Ti03 C27 33.1(11) . . ?
O01 Ti03 Ti01 96.9(5) 5_677 . ?
O02 Ti03 Ti01 97.6(5) 5_677 . ?
O03 Ti03 Ti01 39.1(5) . . ?
O04 Ti03 Ti01 40.6(5) . . ?
C26 Ti03 Ti01 131.4(8) . . ?
C25 Ti03 Ti01 163.4(8) . . ?
C24 Ti03 Ti01 138.0(8) . . ?
C23 Ti03 Ti01 106.4(8) . . ?
C27 Ti03 Ti01 104.8(8) . . ?
O01 Ti03 Ti01 40.5(5) 5_677 5_677 ?
O02 Ti03 Ti01 40.5(5) 5_677 5_677 ?
O03 Ti03 Ti01 98.0(5) . 5_677 ?
O04 Ti03 Ti01 98.2(5) . 5_677 ?
C26 Ti03 Ti01 125.9(7) . 5_677 ?
C25 Ti03 Ti01 106.4(8) . 5_677 ?
C24 Ti03 Ti01 119.2(9) . 5_677 ?
C23 Ti03 Ti01 152.7(8) . 5_677 ?
C27 Ti03 Ti01 160.8(8) . 5_677 ?
Ti01 Ti03 Ti01 90.06(16) . 5_677 ?
O01 Ti03 Ti02 39.3(5) 5_677 . ?
O02 Ti03 Ti02 97.8(5) 5_677 . ?
O03 Ti03 Ti02 41.2(5) . . ?
O04 Ti03 Ti02 98.3(5) . . ?
C26 Ti03 Ti02 162.3(9) . . ?
C25 Ti03 Ti02 129.9(9) . . ?
C24 Ti03 Ti02 106.8(8) . . ?
C23 Ti03 Ti02 109.2(8) . . ?
C27 Ti03 Ti02 138.2(9) . . ?
Ti01 Ti03 Ti02 60.25(15) . . ?
Ti01 Ti03 Ti02 60.05(15) 5_677 . ?
O01 Ti02 O02 125.4(7) 5_677 . ?
O01 Ti02 O04 78.6(7) 5_677 5_677 ?
O02 Ti02 O04 78.5(7) . 5_677 ?
O01 Ti02 O03 78.4(7) 5_677 . ?
O02 Ti02 O03 77.2(6) . . ?
O04 Ti02 O03 127.0(7) 5_677 . ?
O01 Ti02 C19 127.4(10) 5_677 . ?
O02 Ti02 C19 101.0(10) . . ?
O04 Ti02 C19 89.1(9) 5_677 . ?
O03 Ti02 C19 141.5(10) . . ?
O01 Ti02 C18 145.0(10) 5_677 . ?
O02 Ti02 C18 89.2(10) . . ?
O04 Ti02 C18 118.2(10) 5_677 . ?
O03 Ti02 C18 107.8(9) . . ?
C19 Ti02 C18 34.1(10) . . ?
O01 Ti02 C20 95.1(9) 5_677 . ?
O02 Ti02 C20 133.9(9) . . ?
O04 Ti02 C20 90.6(9) 5_677 . ?
O03 Ti02 C20 138.6(9) . . ?
C19 Ti02 C20 33.5(11) . . ?
C18 Ti02 C20 56.9(11) . . ?
O01 Ti02 C21 89.8(10) 5_677 . ?
O02 Ti02 C21 143.3(9) . . ?
O04 Ti02 C21 123.2(9) 5_677 . ?
O03 Ti02 C21 103.8(10) . . ?
C19 Ti02 C21 55.2(12) . . ?
C18 Ti02 C21 55.2(12) . . ?
C20 Ti02 C21 34.8(10) . . ?
O01 Ti02 C22 114.5(10) 5_677 . ?
O02 Ti02 C22 111.7(10) . . ?
O04 Ti02 C22 146.9(10) 5_677 . ?
O03 Ti02 C22 86.1(10) . . ?
C19 Ti02 C22 58.4(12) . . ?
C18 Ti02 C22 35.4(11) . . ?
C20 Ti02 C22 59.2(11) . . ?
C21 Ti02 C22 33.8(11) . . ?
O01 Ti02 Ti01 40.4(5) 5_677 5_677 ?
O02 Ti02 Ti01 96.6(5) . 5_677 ?
O04 Ti02 Ti01 40.2(5) 5_677 5_677 ?
O03 Ti02 Ti01 97.6(5) . 5_677 ?
C19 Ti02 Ti01 120.6(8) . 5_677 ?
C18 Ti02 Ti01 154.6(8) . 5_677 ?
C20 Ti02 Ti01 103.3(8) . 5_677 ?
C21 Ti02 Ti01 119.2(8) . 5_677 ?
C22 Ti02 Ti01 151.6(9) . 5_677 ?
O01 Ti02 Ti03 39.1(5) 5_677 . ?
O02 Ti02 Ti03 97.1(5) . . ?
O04 Ti02 Ti03 97.7(5) 5_677 . ?
O03 Ti02 Ti03 40.9(5) . . ?
C19 Ti02 Ti03 161.6(9) . . ?
C18 Ti02 Ti03 144.1(9) . . ?
C20 Ti02 Ti03 128.9(8) . . ?
C21 Ti02 Ti03 107.4(9) . . ?
C22 Ti02 Ti03 111.5(8) . . ?
Ti01 Ti02 Ti03 59.87(15) 5_677 . ?
O01 Ti02 Ti03 97.0(5) 5_677 5_677 ?
O02 Ti02 Ti03 39.5(5) . 5_677 ?
O04 Ti02 Ti03 41.1(5) 5_677 5_677 ?
O03 Ti02 Ti03 96.2(5) . 5_677 ?
C19 Ti02 Ti03 106.5(8) . 5_677 ?
C18 Ti02 Ti03 115.9(9) . 5_677 ?
C20 Ti02 Ti03 125.3(8) . 5_677 ?
C21 Ti02 Ti03 159.8(9) . 5_677 ?
C22 Ti02 Ti03 148.2(8) . 5_677 ?
Ti01 Ti02 Ti03 59.73(15) 5_677 5_677 ?
Ti03 Ti02 Ti03 89.57(17) . 5_677 ?
Sn02 S03 H03 109.5 . . ?
Sn01 S06 Sn03 104.3(3) . . ?
Sn02 S02 Sn01 102.0(3) . . ?
Sn01 S01 H01 109.5 . . ?
Sn02 S04 Sn03 102.4(3) . . ?
Sn03 S05 H05 109.5 . . ?
Ti01 O03 Ti03 100.0(7) . . ?
Ti01 O03 Ti02 100.4(7) . . ?
Ti03 O03 Ti02 97.9(7) . . ?
C27 C26 C25 110(3) . . ?
C27 C26 Ti03 74.9(19) . . ?
C25 C26 Ti03 73.1(19) . . ?
C27 C26 H015 125.0 . . ?
C25 C26 H015 125.0 . . ?
Ti03 C26 H015 118.8 . . ?
Ti01 O04 Ti02 99.2(7) . 5_677 ?
Ti01 O04 Ti03 98.1(7) . . ?
Ti02 O04 Ti03 98.2(7) 5_677 . ?
Ti03 O01 Ti02 101.5(7) 5_677 5_677 ?
Ti03 O01 Ti01 100.1(7) 5_677 . ?
Ti02 O01 Ti01 100.0(7) 5_677 . ?
Ti03 O02 Ti02 100.3(7) 5_677 . ?
Ti03 O02 Ti01 99.8(7) 5_677 . ?
Ti02 O02 Ti01 99.4(7) . . ?
C25 C24 C23 113(3) . . ?
C25 C24 Ti03 73(2) . . ?
C23 C24 Ti03 72.8(18) . . ?
C25 C24 H020 123.7 . . ?
C23 C24 H020 123.7 . . ?
Ti03 C24 H020 121.7 . . ?
C01 C02 C03 112(3) . . ?
C01 C02 H02A 109.3 . . ?
C03 C02 H02A 109.3 . . ?
C01 C02 H02B 109.3 . . ?
C03 C02 H02B 109.3 . . ?
H02A C02 H02B 108.0 . . ?
C02 C01 Sn01 113(2) . . ?
C02 C01 H02C 108.9 . . ?
Sn01 C01 H02C 108.9 . . ?
C02 C01 H02D 108.9 . . ?
Sn01 C01 H02D 108.9 . . ?
H02C C01 H02D 107.7 . . ?
C22 C21 C20 114(3) . . ?
C22 C21 Ti02 74(2) . . ?
C20 C21 Ti02 72(2) . . ?
C22 C21 H023 123.0 . . ?
C20 C21 H023 123.0 . . ?
Ti02 C21 H023 122.2 . . ?
C16 C17 C13 110(4) . . ?
C16 C17 Ti01 71(2) . . ?
C13 C17 Ti01 73(2) . . ?
C16 C17 H024 124.8 . . ?
C13 C17 H024 124.8 . . ?
Ti01 C17 H024 123.0 . . ?
C17 C16 C15 110(3) . . ?
C17 C16 Ti01 77(2) . . ?
C15 C16 Ti01 75.3(19) . . ?
C17 C16 H026 124.8 . . ?
C15 C16 H026 124.8 . . ?
Ti01 C16 H026 114.9 . . ?
C07 C06 C05 112(3) . . ?
C07 C06 H02E 109.2 . . ?
C05 C06 H02E 109.2 . . ?
C07 C06 H02F 109.2 . . ?
C05 C06 H02F 109.2 . . ?
H02E C06 H02F 107.9 . . ?
C20 C19 C18 111(3) . . ?
C20 C19 Ti02 74(2) . . ?
C18 C19 Ti02 74(2) . . ?
C20 C19 H030 124.6 . . ?
C18 C19 H030 124.6 . . ?
Ti02 C19 H030 118.9 . . ?
C23 C27 C26 109(3) . . ?
C23 C27 Ti03 73(2) . . ?
C26 C27 Ti03 70.2(18) . . ?
C23 C27 H032 125.7 . . ?
C26 C27 H032 125.7 . . ?
Ti03 C27 H032 123.1 . . ?
C24 C25 C26 104(3) . . ?
C24 C25 Ti03 73(2) . . ?
C26 C25 Ti03 71.7(18) . . ?
C24 C25 H036 128.0 . . ?
C26 C25 H036 128.0 . . ?
Ti03 C25 H036 119.2 . . ?
C07 C08 H04A 109.5 . . ?
C07 C08 H04B 109.5 . . ?
H04A C08 H04B 109.5 . . ?
C07 C08 H04C 109.5 . . ?
H04A C08 H04C 109.5 . . ?
H04B C08 H04C 109.5 . . ?
C27 C23 C24 105(3) . . ?
C27 C23 Ti03 74(2) . . ?
C24 C23 Ti03 71.3(17) . . ?
C27 C23 H042 127.6 . . ?
C24 C23 H042 127.6 . . ?
Ti03 C23 H042 119.0 . . ?
C06 C05 Sn02 113.7(19) . . ?
C06 C05 H04D 108.8 . . ?
Sn02 C05 H04D 108.8 . . ?
C06 C05 H04E 108.8 . . ?
Sn02 C05 H04E 108.8 . . ?
H04D C05 H04E 107.7 . . ?
C16 C15 C14 101(3) . . ?
C16 C15 Ti01 69.9(19) . . ?
C14 C15 Ti01 69.2(18) . . ?
C16 C15 H047 129.3 . . ?
C14 C15 H047 129.3 . . ?
Ti01 C15 H047 123.5 . . ?
C19 C18 C22 110(3) . . ?
C19 C18 Ti02 72(2) . . ?
C22 C18 Ti02 73.4(19) . . ?
C19 C18 H048 125.2 . . ?
C22 C18 H048 125.2 . . ?
Ti02 C18 H048 121.1 . . ?
C06 C07 C08 114(3) . . ?
C06 C07 H05A 108.7 . . ?
C08 C07 H05A 108.7 . . ?
C06 C07 H05B 108.7 . . ?
C08 C07 H05B 108.7 . . ?
H05A C07 H05B 107.6 . . ?
C10 C09 Sn03 115(3) . . ?
C10 C09 H00A 108.5 . . ?
Sn03 C09 H00A 108.5 . . ?
C10 C09 H00B 108.5 . . ?
Sn03 C09 H00B 108.5 . . ?
H00A C09 H00B 107.5 . . ?
C19 C20 C21 104(3) . . ?
C19 C20 Ti02 72(2) . . ?
C21 C20 Ti02 73(2) . . ?
C19 C20 H002 128.0 . . ?
C21 C20 H002 128.0 . . ?
Ti02 C20 H002 119.2 . . ?
C21 C22 C18 101(3) . . ?
C21 C22 Ti02 72(2) . . ?
C18 C22 Ti02 71.2(19) . . ?
C21 C22 H003 129.3 . . ?
C18 C22 H003 129.3 . . ?
Ti02 C22 H003 119.6 . . ?
C11 C10 C09 110(3) . . ?
C11 C10 H00C 109.7 . . ?
C09 C10 H00C 109.7 . . ?
C11 C10 H00D 109.7 . . ?
C09 C10 H00D 109.7 . . ?
H00C C10 H00D 108.2 . . ?
C14 C13 C17 106(4) . . ?
C14 C13 Ti01 71(2) . . ?
C17 C13 Ti01 74(2) . . ?
C14 C13 H005 127.0 . . ?
C17 C13 H005 127.0 . . ?
Ti01 C13 H005 120.2 . . ?
C02 C03 C04 112(3) . . ?
C02 C03 H00E 109.1 . . ?
C04 C03 H00E 109.1 . . ?
C02 C03 H00F 109.1 . . ?
C04 C03 H00F 109.1 . . ?
H00E C03 H00F 107.8 . . ?
C13 C14 C15 111(4) . . ?
C13 C14 Ti01 76(2) . . ?
C15 C14 Ti01 75(2) . . ?
C13 C14 H007 124.4 . . ?
C15 C14 H007 124.4 . . ?
Ti01 C14 H007 115.8 . . ?
C10 C11 C12 117(3) . . ?
C10 C11 H00G 108.0 . . ?
C12 C11 H00G 108.0 . . ?
C10 C11 H00H 108.0 . . ?
C12 C11 H00H 108.0 . . ?
H00G C11 H00H 107.3 . . ?
C11 C12 H00I 109.5 . . ?
C11 C12 H00J 109.5 . . ?
H00I C12 H00J 109.5 . . ?
C11 C12 H00K 109.5 . . ?
H00I C12 H00K 109.5 . . ?
H00J C12 H00K 109.5 . . ?
C03 C04 H01A 109.5 . . ?
C03 C04 H01B 109.5 . . ?
H01A C04 H01B 109.5 . . ?
C03 C04 H01C 109.5 . . ?
H01A C04 H01C 109.5 . . ?
H01B C04 H01C 109.5 . . ?

loop_
_geom_bond_atom_site_label_1
_geom_bond_atom_site_label_2
_geom_bond_distance
_geom_bond_site_symmetry_2
_geom_bond_publ_flag
Sn01 C01 2.20(3) . ?
Sn01 S06 2.370(9) . ?
Sn01 S02 2.385(8) . ?
Sn01 S01 2.426(8) . ?
Sn02 C05 2.15(3) . ?
Sn02 S02 2.378(7) . ?
Sn02 S04 2.387(7) . ?
Sn02 S03 2.456(7) . ?
Sn02 Cl01 2.789(9) . ?
Sn03 C09 2.13(3) . ?
Sn03 S06 2.386(9) . ?
Sn03 S04 2.399(8) . ?
Sn03 S05 2.413(8) . ?
Ti01 O03 1.917(16) . ?
Ti01 O04 1.965(16) . ?
Ti01 O02 1.975(16) . ?
Ti01 O01 1.976(17) . ?
Ti01 C14 2.28(3) . ?
Ti01 C16 2.29(3) . ?
Ti01 C13 2.34(3) . ?
Ti01 C17 2.35(3) . ?
Ti01 C15 2.35(3) . ?
Ti01 Ti03 2.992(6) . ?
Ti01 Ti03 2.998(7) 5_677 ?
Ti01 Ti02 3.003(6) 5_677 ?
Ti03 O01 1.935(17) 5_677 ?
Ti03 O02 1.943(17) 5_677 ?
Ti03 O03 1.987(16) . ?
Ti03 O04 1.996(16) . ?
Ti03 C26 2.31(3) . ?
Ti03 C25 2.33(3) . ?
Ti03 C24 2.33(3) . ?
Ti03 C23 2.35(3) . ?
Ti03 C27 2.37(3) . ?
Ti03 Ti01 2.998(7) 5_677 ?
Ti03 Ti02 3.004(6) . ?
Ti02 O01 1.943(16) 5_677 ?
Ti02 O02 1.970(16) . ?
Ti02 O04 1.979(17) 5_677 ?
Ti02 O03 1.998(17) . ?
Ti02 C19 2.30(3) . ?
Ti02 C18 2.33(4) . ?
Ti02 C20 2.33(3) . ?
Ti02 C21 2.34(4) . ?
Ti02 C22 2.36(3) . ?
Ti02 Ti01 3.003(6) 5_677 ?
Ti02 Ti03 3.005(6) 5_677 ?
S03 H03 1.2000 . ?
S01 H01 1.2000 . ?
S05 H05 1.2000 . ?
C26 C27 1.41(4) . ?
C26 C25 1.40(4) . ?
C26 H015 0.9300 . ?
O04 Ti02 1.979(17) 5_677 ?
O01 Ti03 1.935(17) 5_677 ?
O01 Ti02 1.943(16) 5_677 ?
O02 Ti03 1.943(17) 5_677 ?
C24 C25 1.34(4) . ?
C24 C23 1.45(5) . ?
C24 H020 0.9300 . ?
C02 C01 1.512(19) . ?
C02 C03 1.44(4) . ?
C02 H02A 0.9700 . ?
C02 H02B 0.9700 . ?
C01 H02C 0.9700 . ?
C01 H02D 0.9700 . ?
C21 C22 1.36(4) . ?
C21 C20 1.40(4) . ?
C21 H023 0.9300 . ?
C17 C16 1.27(4) . ?
C17 C13 1.36(5) . ?
C17 H024 0.9300 . ?
C16 C15 1.39(5) . ?
C16 H026 0.9300 . ?
C06 C07 1.49(4) . ?
C06 C05 1.526(18) . ?
C06 H02E 0.9700 . ?
C06 H02F 0.9700 . ?
C19 C20 1.34(4) . ?
C19 C18 1.36(4) . ?
C19 H030 0.9300 . ?
C27 C23 1.35(5) . ?
C27 H032 0.9300 . ?
C25 H036 0.9300 . ?
C08 C07 1.533(18) . ?
C08 H04A 0.9600 . ?
C08 H04B 0.9600 . ?
C08 H04C 0.9600 . ?
C23 H042 0.9300 . ?
C05 H04D 0.9700 . ?
C05 H04E 0.9700 . ?
C15 C14 1.41(5) . ?
C15 H047 0.9300 . ?
C18 C22 1.42(5) . ?
C18 H048 0.9300 . ?
C07 H05A 0.9700 . ?
C07 H05B 0.9700 . ?
C09 C10 1.50(4) . ?
C09 H00A 0.9700 . ?
C09 H00B 0.9700 . ?
C20 H002 0.9300 . ?
C22 H003 0.9300 . ?
C10 C11 1.47(5) . ?
C10 H00C 0.9700 . ?
C10 H00D 0.9700 . ?
C13 C14 1.30(5) . ?
C13 H005 0.9300 . ?
C03 C04 1.56(5) . ?
C03 H00E 0.9700 . ?
C03 H00F 0.9700 . ?
C14 H007 0.9300 . ?
C11 C12 1.51(5) . ?
C11 H00G 0.9700 . ?
C11 H00H 0.9700 . ?
C12 H00I 0.9600 . ?
C12 H00J 0.9600 . ?
C12 H00K 0.9600 . ?
C04 H01A 0.9600 . ?
C04 H01B 0.9600 . ?
C04 H01C 0.9600 . ?
